data_1575112
loop_
_publ_author_name
'Halder, Biplab'
'Middya, Puspendu'
'Frontera, Antonio'
'Drew, Michael G. B.'
'Chattopadhyay, Shouvik'

_publ_section_title
;
 The interplay between coordination and non-covalent interactions in three
 zinc coordination polymers
;
_journal_issue 33
_journal_name_full CrystEngComm
_journal_page_first 5583
_journal_page_last 5594
_journal_paper_doi 10.1039/D5CE00505A
_journal_volume 27
_journal_year 2025
_chemical_formula_sum 'C18 H27 Br N2 O7 Zn2'
_chemical_formula_weight 594.06
_space_group_crystal_system monoclinic
_space_group_IT_number 14
_space_group_name_Hall '-P 2yn'
_space_group_name_H-M_alt 'P 1 21/n 1'
_atom_sites_solution_hydrogens mixed
_audit_creation_method SHELXL-2016/6
_audit_update_record
;
2025-07-15 deposited with the CCDC.	2025-07-16 downloaded from the CCDC.
;
_cell_angle_alpha 90
_cell_angle_beta 108.890(10)
_cell_angle_gamma 90
_cell_formula_units_Z 4
_cell_length_a 9.483(3)
_cell_length_b 19.780(6)
_cell_length_c 13.087(4)
_cell_measurement_reflns_used 900
_cell_measurement_temperature 273(2)
_cell_measurement_theta_max 25.224
_cell_measurement_theta_min 1.940
_cell_volume 2322.6(12)
_computing_structure_refinement 'SHELXL-2016/6 (Sheldrick, 2016)'
_computing_structure_solution 'SHELXT 2014/5 (Sheldrick, 2014)'
_diffrn_ambient_temperature 273(2)
_diffrn_measured_fraction_theta_full 0.990
_diffrn_measured_fraction_theta_max 0.990
_diffrn_measurement_device_type 'BRUKER D8 QUEST AREA DETECTOR'
_diffrn_radiation_type MoK\a
_diffrn_radiation_wavelength 0.71073
_diffrn_reflns_av_R_equivalents 0.0801
_diffrn_reflns_av_unetI/netI 0.0350
_diffrn_reflns_Laue_measured_fraction_full 0.990
_diffrn_reflns_Laue_measured_fraction_max 0.990
_diffrn_reflns_limit_h_max 11
_diffrn_reflns_limit_h_min -11
_diffrn_reflns_limit_k_max 23
_diffrn_reflns_limit_k_min -23
_diffrn_reflns_limit_l_max 15
_diffrn_reflns_limit_l_min -15
_diffrn_reflns_number 47397
_diffrn_reflns_point_group_measured_fraction_full 0.990
_diffrn_reflns_point_group_measured_fraction_max 0.990
_diffrn_reflns_theta_full 25.224
_diffrn_reflns_theta_max 25.224
_diffrn_reflns_theta_min 1.940
_exptl_absorpt_coefficient_mu 3.825
_exptl_absorpt_correction_T_max 0.465
_exptl_absorpt_correction_T_min 0.262
_exptl_absorpt_correction_type multi-scan
_exptl_absorpt_process_details SADABS
_exptl_crystal_colour colourless
_exptl_crystal_density_diffrn 1.699
_exptl_crystal_description block
_exptl_crystal_F_000 1200
_exptl_crystal_size_max 0.4
_exptl_crystal_size_mid 0.3
_exptl_crystal_size_min 0.2
_refine_diff_density_max 0.765
_refine_diff_density_min -0.834
_refine_diff_density_rms 0.084
_refine_ls_extinction_method none
_refine_ls_goodness_of_fit_ref 1.020
_refine_ls_hydrogen_treatment mixed
_refine_ls_matrix_type full
_refine_ls_number_parameters 319
_refine_ls_number_reflns 4151
_refine_ls_number_restraints 36
_refine_ls_restrained_S_all 1.042
_refine_ls_R_factor_all 0.0501
_refine_ls_R_factor_gt 0.0378
_refine_ls_shift/su_max 0.001
_refine_ls_shift/su_mean 0.000
_refine_ls_structure_factor_coef Fsqd
_refine_ls_weighting_details 'w=1/[\s^2^(Fo^2^)+(0.0594P)^2^+1.5954P] where P=(Fo^2^+2Fc^2^)/3'
_refine_ls_weighting_scheme calc
_refine_ls_wR_factor_gt 0.0956
_refine_ls_wR_factor_ref 0.1040
_reflns_Friedel_coverage 0.000
_reflns_number_gt 3371
_reflns_number_total 4151
_reflns_threshold_expression 'I > 2\s(I)'
_cod_data_source_file d5ce00505a2.cif
_cod_data_source_block shelx_CCDC1
_cod_depositor_comments 'Adding full bibliography for 1575111--1575113.cif.'
_cod_original_cell_volume 2322.6(13)
_cod_original_sg_symbol_H-M 'P 21/n'
_cod_database_code 1575112
_shelx_shelxl_version_number 2016/6
_shelx_space_group_comment
;
The symmetry employed for this shelxl refinement is uniquely defined
by the following loop, which should always be used as a source of
symmetry information in preference to the above space-group names.
They are only intended as comments.
;

loop_
_space_group_symop_operation_xyz
'x, y, z'
'-x+1/2, y+1/2, -z+1/2'
'-x, -y, -z'
'x-1/2, -y-1/2, z-1/2'

loop_
_atom_site_label
_atom_site_type_symbol
_atom_site_fract_x
_atom_site_fract_y
_atom_site_fract_z
_atom_site_U_iso_or_equiv
_atom_site_adp_type
_atom_site_occupancy
_atom_site_site_symmetry_order
_atom_site_calc_flag
_atom_site_refinement_flags_posn
_atom_site_refinement_flags_adp
_atom_site_refinement_flags_occupancy
_atom_site_disorder_assembly
_atom_site_disorder_group
Zn2 Zn 0.15600(4) 0.17868(2) 0.42327(3) 0.03717(14) Uani 1 1 d . . . . .
Zn1 Zn 0.48736(4) 0.17278(2) 0.60754(3) 0.03643(14) Uani 1 1 d . . . . .
Br1 Br 0.27980(8) 0.53500(2) 0.58124(5) 0.0841(2) Uani 1 1 d . . . . .
O1 O 0.2988(2) 0.23295(12) 0.53516(19) 0.0387(6) Uani 1 1 d . . . . .
O2 O 0.3508(3) 0.09547(13) 0.6237(2) 0.0489(7) Uani 1 1 d . . . . .
O3 O 0.1319(3) 0.09420(14) 0.4928(2) 0.0598(8) Uani 1 1 d . . . . .
O4 O 0.4730(3) 0.13895(14) 0.4445(2) 0.0500(7) Uani 1 1 d . . . . .
O5 O 0.2567(3) 0.16133(15) 0.3159(2) 0.0514(7) Uani 1 1 d . . . . .
O6 O -0.0433(3) 0.21664(14) 0.3821(2) 0.0462(6) Uani 1 1 d . . . . .
O7 O 0.0125(3) 0.28114(13) 0.26304(19) 0.0416(6) Uani 1 1 d . . . . .
N1 N 0.6278(3) 0.25512(15) 0.5958(2) 0.0369(7) Uani 1 1 d . . . . .
H1N H 0.660(4) 0.275(2) 0.659(3) 0.046(11) Uiso 1 1 d . . . . .
C1 C 0.2955(4) 0.30014(17) 0.5477(3) 0.0344(7) Uani 1 1 d . . . . .
C2 C 0.1708(4) 0.33179(19) 0.5609(3) 0.0456(9) Uani 1 1 d . . . . .
H2 H 0.089655 0.305788 0.562174 0.055 Uiso 1 1 calc R U . . .
C3 C 0.1662(5) 0.4013(2) 0.5721(3) 0.0512(10) Uani 1 1 d . . . . .
H3 H 0.082154 0.422202 0.579403 0.061 Uiso 1 1 calc R U . . .
C4 C 0.2880(5) 0.4387(2) 0.5721(3) 0.0494(10) Uani 1 1 d . . . . .
C5 C 0.4130(5) 0.40898(19) 0.5604(3) 0.0473(9) Uani 1 1 d . . . . .
H5 H 0.494739 0.435459 0.561937 0.057 Uiso 1 1 calc R U . . .
C6 C 0.4176(4) 0.33936(18) 0.5462(3) 0.0368(8) Uani 1 1 d . . . . .
C7 C 0.5436(4) 0.30769(19) 0.5187(3) 0.0433(9) Uani 1 1 d . . . . .
H7A H 0.504406 0.287437 0.447546 0.052 Uiso 1 1 calc R U . . .
H7B H 0.612527 0.343014 0.514635 0.052 Uiso 1 1 calc R U . . .
C8 C 0.7589(4) 0.2346(3) 0.5668(3) 0.0558(11) Uani 1 1 d . . . . .
H8A H 0.812235 0.274798 0.557579 0.067 Uiso 1 1 calc R U . A 1
H8B H 0.725751 0.211043 0.498094 0.067 Uiso 1 1 calc R U . A 1
N2A N 0.6788(4) 0.10401(17) 0.6766(3) 0.0546(9) Uani 0.586(9) 1 d D . P B 1
C9A C 0.8646(4) 0.1893(3) 0.6503(4) 0.0684(14) Uani 0.586(9) 1 d . . P B 1
H9A1 H 0.963963 0.192549 0.644901 0.082 Uiso 0.586(9) 1 calc R U P B 1
H9A2 H 0.869021 0.203560 0.722224 0.082 Uiso 0.586(9) 1 calc R U P B 1
C10A C 0.8108(8) 0.1184(4) 0.6316(7) 0.059(2) Uani 0.586(9) 1 d . U P B 1
H10A H 0.892747 0.088074 0.666114 0.071 Uiso 0.586(9) 1 calc R U P B 1
H10B H 0.778026 0.109180 0.554633 0.071 Uiso 0.586(9) 1 calc R U P B 1
C11A C 0.6334(12) 0.0352(5) 0.6306(11) 0.072(3) Uani 0.586(9) 1 d D U P B 1
H11A H 0.715676 0.004569 0.657479 0.108 Uiso 0.586(9) 1 calc R U P B 1
H11B H 0.604489 0.037203 0.553258 0.108 Uiso 0.586(9) 1 calc R U P B 1
H11C H 0.550882 0.019573 0.651535 0.108 Uiso 0.586(9) 1 calc R U P B 1
C12A C 0.7294(13) 0.1040(7) 0.7893(6) 0.082(4) Uani 0.586(9) 1 d D U P B 1
H12A H 0.652457 0.087078 0.815254 0.123 Uiso 0.586(9) 1 calc R U P B 1
H12B H 0.754697 0.149324 0.815058 0.123 Uiso 0.586(9) 1 calc R U P B 1
H12C H 0.815954 0.075716 0.815010 0.123 Uiso 0.586(9) 1 calc R U P B 1
N2B N 0.6788(4) 0.10401(17) 0.6766(3) 0.0546(9) Uani 0.414(9) 1 d D . P B 2
C9B C 0.8646(4) 0.1893(3) 0.6503(4) 0.0684(14) Uani 0.414(9) 1 d . . P B 2
H9B1 H 0.948454 0.217020 0.690802 0.082 Uiso 0.414(9) 1 calc R U P B 2
H9B2 H 0.902819 0.156133 0.611441 0.082 Uiso 0.414(9) 1 calc R U P B 2
C10B C 0.8102(10) 0.1494(5) 0.7355(8) 0.054(3) Uani 0.414(9) 1 d . U P B 2
H10C H 0.891190 0.122071 0.781067 0.065 Uiso 0.414(9) 1 calc R U P B 2
H10D H 0.780296 0.181101 0.781126 0.065 Uiso 0.414(9) 1 calc R U P B 2
C11B C 0.704(2) 0.0484(8) 0.6183(14) 0.082(5) Uani 0.414(9) 1 d D U P B 2
H11D H 0.717832 0.063884 0.552561 0.123 Uiso 0.414(9) 1 calc R U P B 2
H11E H 0.620275 0.018388 0.601417 0.123 Uiso 0.414(9) 1 calc R U P B 2
H11F H 0.792139 0.024871 0.660969 0.123 Uiso 0.414(9) 1 calc R U P B 2
C12B C 0.6525(15) 0.0740(7) 0.7791(8) 0.068(4) Uani 0.414(9) 1 d D U P B 2
H12D H 0.565830 0.045571 0.757767 0.102 Uiso 0.414(9) 1 calc R U P B 2
H12E H 0.637736 0.110159 0.823514 0.102 Uiso 0.414(9) 1 calc R U P B 2
H12F H 0.737781 0.047861 0.819080 0.102 Uiso 0.414(9) 1 calc R U P B 2
C13 C 0.3925(4) 0.14305(18) 0.3485(3) 0.0413(8) Uani 1 1 d . . . . .
C14 C 0.4608(6) 0.1258(3) 0.2628(3) 0.0653(13) Uani 1 1 d . . . . .
H14A H 0.383299 0.116179 0.196186 0.098 Uiso 1 1 calc R U . . .
H14B H 0.523897 0.086921 0.284867 0.098 Uiso 1 1 calc R U . . .
H14C H 0.518940 0.163418 0.252572 0.098 Uiso 1 1 calc R U . . .
C15 C 0.2271(4) 0.07012(18) 0.5761(3) 0.0400(8) Uani 1 1 d . . . . .
C16 C 0.1861(5) 0.0059(2) 0.6202(4) 0.0588(11) Uani 1 1 d . . . . .
H16A H 0.114645 -0.018507 0.563279 0.088 Uiso 1 1 calc R U . . .
H16B H 0.143800 0.016395 0.675792 0.088 Uiso 1 1 calc R U . . .
H16C H 0.273729 -0.021283 0.649958 0.088 Uiso 1 1 calc R U . . .
C17 C -0.0758(4) 0.26262(18) 0.3099(3) 0.0370(8) Uani 1 1 d . . . . .
C18 C -0.2274(4) 0.2937(2) 0.2851(3) 0.0584(11) Uani 1 1 d . . . . .
H18A H -0.287331 0.266260 0.315445 0.088 Uiso 1 1 calc R U . . .
H18B H -0.273845 0.296545 0.208298 0.088 Uiso 1 1 calc R U . . .
H18C H -0.217984 0.338238 0.315802 0.088 Uiso 1 1 calc R U . . .

loop_
_atom_site_aniso_label
_atom_site_aniso_U_11
_atom_site_aniso_U_22
_atom_site_aniso_U_33
_atom_site_aniso_U_23
_atom_site_aniso_U_13
_atom_site_aniso_U_12
Zn2 0.0284(2) 0.0437(3) 0.0328(2) 0.00236(17) 0.00081(17) -0.00105(16)
Zn1 0.0268(2) 0.0414(2) 0.0344(2) -0.00222(16) 0.00051(17) -0.00007(16)
Br1 0.1276(5) 0.0386(3) 0.1047(5) 0.0017(2) 0.0633(4) 0.0039(3)
O1 0.0297(12) 0.0384(13) 0.0402(13) -0.0022(11) 0.0007(10) 0.0009(10)
O2 0.0397(15) 0.0512(16) 0.0455(15) 0.0073(12) -0.0004(12) -0.0081(12)
O3 0.0489(16) 0.0510(16) 0.0587(18) 0.0165(13) -0.0113(14) -0.0138(13)
O4 0.0431(15) 0.0642(17) 0.0349(14) -0.0068(12) 0.0017(12) 0.0094(13)
O5 0.0433(15) 0.0700(18) 0.0355(14) -0.0018(13) 0.0054(12) 0.0120(13)
O6 0.0312(13) 0.0619(17) 0.0407(14) 0.0162(13) 0.0050(11) 0.0051(12)
O7 0.0327(13) 0.0547(15) 0.0360(13) 0.0083(11) 0.0091(11) 0.0044(11)
N1 0.0280(14) 0.0501(18) 0.0301(15) -0.0041(13) 0.0060(12) -0.0024(12)
C1 0.0366(18) 0.0374(18) 0.0275(16) 0.0025(14) 0.0080(14) 0.0006(14)
C2 0.040(2) 0.046(2) 0.053(2) 0.0025(17) 0.0176(18) 0.0009(16)
C3 0.057(2) 0.049(2) 0.055(2) 0.0018(19) 0.028(2) 0.0097(19)
C4 0.069(3) 0.037(2) 0.047(2) 0.0018(17) 0.026(2) 0.0012(19)
C5 0.055(2) 0.045(2) 0.042(2) 0.0010(17) 0.0164(18) -0.0095(18)
C6 0.0381(19) 0.0425(19) 0.0285(17) 0.0007(14) 0.0088(15) -0.0019(15)
C7 0.041(2) 0.052(2) 0.039(2) 0.0054(17) 0.0152(16) -0.0035(17)
C8 0.031(2) 0.085(3) 0.051(2) -0.004(2) 0.0136(18) 0.0018(19)
N2A 0.0419(18) 0.050(2) 0.058(2) 0.0050(16) -0.0030(16) 0.0062(15)
C9A 0.028(2) 0.082(3) 0.089(4) -0.005(3) 0.009(2) 0.003(2)
C10A 0.040(4) 0.067(5) 0.069(5) -0.005(4) 0.015(4) 0.010(3)
C11A 0.067(7) 0.059(5) 0.088(7) 0.003(5) 0.023(6) 0.030(5)
C12A 0.071(7) 0.113(9) 0.041(4) 0.003(5) -0.012(5) 0.039(6)
N2B 0.0419(18) 0.050(2) 0.058(2) 0.0050(16) -0.0030(16) 0.0062(15)
C9B 0.028(2) 0.082(3) 0.089(4) -0.005(3) 0.009(2) 0.003(2)
C10B 0.032(5) 0.063(6) 0.051(6) 0.004(5) -0.008(4) 0.005(4)
C11B 0.081(10) 0.093(9) 0.064(7) -0.009(7) 0.013(8) 0.049(8)
C12B 0.062(8) 0.074(9) 0.039(6) 0.003(6) -0.024(6) 0.018(6)
C13 0.047(2) 0.040(2) 0.0355(19) -0.0020(15) 0.0112(17) 0.0043(16)
C14 0.076(3) 0.077(3) 0.046(2) 0.010(2) 0.025(2) 0.026(3)
C15 0.039(2) 0.041(2) 0.0353(19) -0.0026(15) 0.0065(16) 0.0027(16)
C16 0.056(3) 0.056(3) 0.054(2) 0.014(2) 0.004(2) -0.009(2)
C17 0.0279(17) 0.047(2) 0.0306(17) -0.0016(15) 0.0013(14) 0.0008(15)
C18 0.041(2) 0.085(3) 0.052(2) 0.016(2) 0.0182(19) 0.023(2)

loop_
_atom_type_symbol
_atom_type_description
_atom_type_scat_dispersion_real
_atom_type_scat_dispersion_imag
_atom_type_scat_source
C C 0.0033 0.0016 'International Tables Vol C Tables 4.2.6.8 and 6.1.1.4'
H H 0.0000 0.0000 'International Tables Vol C Tables 4.2.6.8 and 6.1.1.4'
N N 0.0061 0.0033 'International Tables Vol C Tables 4.2.6.8 and 6.1.1.4'
O O 0.0106 0.0060 'International Tables Vol C Tables 4.2.6.8 and 6.1.1.4'
Zn Zn 0.2839 1.4301 'International Tables Vol C Tables 4.2.6.8 and 6.1.1.4'
Br Br -0.2901 2.4595 'International Tables Vol C Tables 4.2.6.8 and 6.1.1.4'

loop_
_geom_angle_atom_site_label_1
_geom_angle_atom_site_label_2
_geom_angle_atom_site_label_3
_geom_angle
_geom_angle_site_symmetry_1
_geom_angle_site_symmetry_3
_geom_angle_publ_flag
O6 Zn2 O3 102.15(12) . . ?
O6 Zn2 O1 111.74(11) . . ?
O3 Zn2 O1 106.09(11) . . ?
O6 Zn2 O5 121.56(11) . . ?
O3 Zn2 O5 109.92(14) . . ?
O1 Zn2 O5 104.55(11) . . ?
O2 Zn1 O1 89.73(10) . . ?
O2 Zn1 N1 177.81(12) . . ?
O1 Zn1 N1 89.72(11) . . ?
O2 Zn1 O7 95.61(10) . 4_666 ?
O1 Zn1 O7 90.23(9) . 4_666 ?
N1 Zn1 O7 82.28(11) . 4_666 ?
O2 Zn1 O4 91.72(11) . . ?
O1 Zn1 O4 87.62(10) . . ?
N1 Zn1 O4 90.38(11) . . ?
O7 Zn1 O4 172.36(10) 4_666 . ?
O2 Zn1 N2A 87.79(12) . . ?
O1 Zn1 N2A 176.26(11) . . ?
N1 Zn1 N2A 92.86(12) . . ?
O7 Zn1 N2A 92.80(11) 4_666 . ?
O4 Zn1 N2A 89.65(11) . . ?
O2 Zn1 N2B 87.79(12) . . ?
O1 Zn1 N2B 176.26(11) . . ?
N1 Zn1 N2B 92.86(12) . . ?
O7 Zn1 N2B 92.80(11) 4_666 . ?
O4 Zn1 N2B 89.65(11) . . ?
C1 O1 Zn2 126.6(2) . . ?
C1 O1 Zn1 123.80(19) . . ?
Zn2 O1 Zn1 107.92(11) . . ?
C15 O2 Zn1 140.5(2) . . ?
C15 O3 Zn2 124.6(2) . . ?
C13 O4 Zn1 141.8(2) . . ?
C13 O5 Zn2 118.9(2) . . ?
C17 O6 Zn2 117.5(2) . . ?
C17 O7 Zn1 134.4(2) . 4_565 ?
C8 N1 C7 109.3(3) . . ?
C8 N1 Zn1 114.0(3) . . ?
C7 N1 Zn1 111.7(2) . . ?
C8 N1 H1N 108(3) . . ?
C7 N1 H1N 106(3) . . ?
Zn1 N1 H1N 107(3) . . ?
O1 C1 C2 120.9(3) . . ?
O1 C1 C6 119.7(3) . . ?
C2 C1 C6 119.4(3) . . ?
C3 C2 C1 121.0(4) . . ?
C3 C2 H2 119.5 . . ?
C1 C2 H2 119.5 . . ?
C4 C3 C2 118.7(4) . . ?
C4 C3 H3 120.6 . . ?
C2 C3 H3 120.6 . . ?
C3 C4 C5 121.6(4) . . ?
C3 C4 Br1 119.1(3) . . ?
C5 C4 Br1 119.2(3) . . ?
C4 C5 C6 120.2(4) . . ?
C4 C5 H5 119.9 . . ?
C6 C5 H5 119.9 . . ?
C5 C6 C1 119.0(3) . . ?
C5 C6 C7 120.6(3) . . ?
C1 C6 C7 120.1(3) . . ?
N1 C7 C6 115.1(3) . . ?
N1 C7 H7A 108.5 . . ?
C6 C7 H7A 108.5 . . ?
N1 C7 H7B 108.5 . . ?
C6 C7 H7B 108.5 . . ?
H7A C7 H7B 107.5 . . ?
N1 C8 C9B 113.2(4) . . ?
N1 C8 C9A 113.2(4) . . ?
N1 C8 H8A 108.9 . . ?
C9A C8 H8A 108.9 . . ?
N1 C8 H8B 108.9 . . ?
C9A C8 H8B 108.9 . . ?
H8A C8 H8B 107.8 . . ?
C12A N2A C11A 112.4(8) . . ?
C12A N2A C10A 110.6(6) . . ?
C11A N2A C10A 100.1(6) . . ?
C12A N2A Zn1 112.8(5) . . ?
C11A N2A Zn1 107.7(5) . . ?
C10A N2A Zn1 112.5(3) . . ?
C10A C9A C8 109.1(4) . . ?
C10A C9A H9A1 109.9 . . ?
C8 C9A H9A1 109.9 . . ?
C10A C9A H9A2 109.9 . . ?
C8 C9A H9A2 109.9 . . ?
H9A1 C9A H9A2 108.3 . . ?
C9A C10A N2A 112.4(5) . . ?
C9A C10A H10A 109.1 . . ?
N2A C10A H10A 109.1 . . ?
C9A C10A H10B 109.1 . . ?
N2A C10A H10B 109.1 . . ?
H10A C10A H10B 107.9 . . ?
N2A C11A H11A 109.5 . . ?
N2A C11A H11B 109.5 . . ?
H11A C11A H11B 109.5 . . ?
N2A C11A H11C 109.5 . . ?
H11A C11A H11C 109.5 . . ?
H11B C11A H11C 109.5 . . ?
N2A C12A H12A 109.5 . . ?
N2A C12A H12B 109.5 . . ?
H12A C12A H12B 109.5 . . ?
N2A C12A H12C 109.5 . . ?
H12A C12A H12C 109.5 . . ?
H12B C12A H12C 109.5 . . ?
C11B N2B C10B 118.6(9) . . ?
C11B N2B C12B 105.9(10) . . ?
C10B N2B C12B 96.9(7) . . ?
C11B N2B Zn1 121.5(7) . . ?
C10B N2B Zn1 105.8(4) . . ?
C12B N2B Zn1 104.3(5) . . ?
C8 C9B C10B 120.9(5) . . ?
C8 C9B H9B1 107.1 . . ?
C10B C9B H9B1 107.1 . . ?
C8 C9B H9B2 107.1 . . ?
C10B C9B H9B2 107.1 . . ?
H9B1 C9B H9B2 106.8 . . ?
N2B C10B C9B 109.7(6) . . ?
N2B C10B H10C 109.7 . . ?
C9B C10B H10C 109.7 . . ?
N2B C10B H10D 109.7 . . ?
C9B C10B H10D 109.7 . . ?
H10C C10B H10D 108.2 . . ?
N2B C11B H11D 109.5 . . ?
N2B C11B H11E 109.5 . . ?
H11D C11B H11E 109.5 . . ?
N2B C11B H11F 109.5 . . ?
H11D C11B H11F 109.5 . . ?
H11E C11B H11F 109.5 . . ?
N2B C12B H12D 109.5 . . ?
N2B C12B H12E 109.5 . . ?
H12D C12B H12E 109.5 . . ?
N2B C12B H12F 109.5 . . ?
H12D C12B H12F 109.5 . . ?
H12E C12B H12F 109.5 . . ?
O4 C13 O5 125.5(4) . . ?
O4 C13 C14 117.8(3) . . ?
O5 C13 C14 116.6(3) . . ?
C13 C14 H14A 109.5 . . ?
C13 C14 H14B 109.5 . . ?
H14A C14 H14B 109.5 . . ?
C13 C14 H14C 109.5 . . ?
H14A C14 H14C 109.5 . . ?
H14B C14 H14C 109.5 . . ?
O2 C15 O3 125.1(3) . . ?
O2 C15 C16 118.0(3) . . ?
O3 C15 C16 116.8(3) . . ?
C15 C16 H16A 109.5 . . ?
C15 C16 H16B 109.5 . . ?
H16A C16 H16B 109.5 . . ?
C15 C16 H16C 109.5 . . ?
H16A C16 H16C 109.5 . . ?
H16B C16 H16C 109.5 . . ?
O7 C17 O6 122.4(3) . . ?
O7 C17 C18 121.6(3) . . ?
O6 C17 C18 116.0(3) . . ?
C17 C18 H18A 109.5 . . ?
C17 C18 H18B 109.5 . . ?
H18A C18 H18B 109.5 . . ?
C17 C18 H18C 109.5 . . ?
H18A C18 H18C 109.5 . . ?
H18B C18 H18C 109.5 . . ?

loop_
_geom_bond_atom_site_label_1
_geom_bond_atom_site_label_2
_geom_bond_distance
_geom_bond_site_symmetry_2
_geom_bond_publ_flag
Zn2 O6 1.941(3) . ?
Zn2 O3 1.951(3) . ?
Zn2 O1 1.961(2) . ?
Zn2 O5 1.967(3) . ?
Zn1 O2 2.058(3) . ?
Zn1 O1 2.101(2) . ?
Zn1 N1 2.140(3) . ?
Zn1 O7 2.171(2) 4_666 ?
Zn1 O4 2.198(3) . ?
Zn1 N2A 2.214(3) . ?
Zn1 N2B 2.214(3) . ?
Br1 C4 1.911(4) . ?
O1 C1 1.341(4) . ?
O2 C15 1.243(4) . ?
O3 C15 1.262(4) . ?
O4 C13 1.244(4) . ?
O5 C13 1.271(5) . ?
O6 C17 1.275(4) . ?
O7 C17 1.243(4) . ?
N1 C8 1.470(5) . ?
N1 C7 1.489(5) . ?
N1 H1N 0.88(4) . ?
C1 C2 1.397(5) . ?
C1 C6 1.399(5) . ?
C2 C3 1.385(5) . ?
C2 H2 0.9300 . ?
C3 C4 1.372(6) . ?
C3 H3 0.9300 . ?
C4 C5 1.376(6) . ?
C5 C6 1.392(5) . ?
C5 H5 0.9300 . ?
C6 C7 1.493(5) . ?
C7 H7A 0.9700 . ?
C7 H7B 0.9700 . ?
C8 C9B 1.514(6) . ?
C8 C9A 1.514(6) . ?
C8 H8A 0.9700 . ?
C8 H8B 0.9700 . ?
N2A C12A 1.396(8) . ?
N2A C11A 1.494(9) . ?
N2A C10A 1.573(8) . ?
C9A C10A 1.485(9) . ?
C9A H9A1 0.9700 . ?
C9A H9A2 0.9700 . ?
C10A H10A 0.9700 . ?
C10A H10B 0.9700 . ?
C11A H11A 0.9600 . ?
C11A H11B 0.9600 . ?
C11A H11C 0.9600 . ?
C12A H12A 0.9600 . ?
C12A H12B 0.9600 . ?
C12A H12C 0.9600 . ?
N2B C11B 1.404(11) . ?
N2B C10B 1.527(10) . ?
N2B C12B 1.559(11) . ?
C9B C10B 1.582(12) . ?
C9B H9B1 0.9700 . ?
C9B H9B2 0.9700 . ?
C10B H10C 0.9700 . ?
C10B H10D 0.9700 . ?
C11B H11D 0.9600 . ?
C11B H11E 0.9600 . ?
C11B H11F 0.9600 . ?
C12B H12D 0.9600 . ?
C12B H12E 0.9600 . ?
C12B H12F 0.9600 . ?
C13 C14 1.506(6) . ?
C14 H14A 0.9600 . ?
C14 H14B 0.9600 . ?
C14 H14C 0.9600 . ?
C15 C16 1.497(5) . ?
C16 H16A 0.9600 . ?
C16 H16B 0.9600 . ?
C16 H16C 0.9600 . ?
C17 C18 1.499(5) . ?
C18 H18A 0.9600 . ?
C18 H18B 0.9600 . ?
C18 H18C 0.9600 . ?

loop_
_geom_hbond_atom_site_label_D
_geom_hbond_atom_site_label_H
_geom_hbond_atom_site_label_A
_geom_hbond_distance_DH
_geom_hbond_distance_HA
_geom_hbond_distance_DA
_geom_hbond_angle_DHA
_geom_hbond_site_symmetry_A
C11A H11B O4 0.96 2.55 3.172(13) 122.9 .
C11A H11C O2 0.96 2.35 2.907(11) 116.2 .
C10B H10D O7 0.97 2.58 3.263(11) 127.3 4_666
C12B H12D O2 0.96 2.43 2.955(12) 114.3 .
C12B H12E O7 0.96 2.46 3.136(14) 127.3 4_666
C18 H18C Br1 0.96 2.99 3.918(5) 162.1 3_566
C16 H16A O3 0.96 2.67 3.510(5) 146.2 3_556
C16 H16B Br1 0.96 3.05 3.857(5) 143.1 2_546
C7 H7B Br1 0.97 3.04 3.952(4) 156.2 3_666
N1 H1N O5 0.88(4) 2.33(4) 3.201(4) 172(4) 4_666
